data_7100009
loop_
_publ_author_name
'Aitipamula Srinivasulu'
'Ashwini Nangia'

_publ_section_title
;
Concomitant polymorphs of
2,2',6,6'-tetramethyl-4,4'-terphenyldiol: the b-quinol network
reproduced in a metastable polymorph
;
_journal_name_full 'Chemical Communications'
_journal_paper_doi 10.1039/b500665a
_journal_year 2005
_chemical_formula_moiety 'C22 H22 O2'
_chemical_formula_sum 'C22 H22 O2'
_chemical_formula_weight 318.40
_chemical_melting_point 531
_space_group_IT_number 14
_symmetry_cell_setting monoclinic
_symmetry_space_group_name_Hall '-P 2ybc'
_symmetry_space_group_name_H-M 'P 1 21/c 1'
_cell_angle_alpha 90.00
_cell_angle_beta 100.555(3)
_cell_angle_gamma 90.00
_cell_formula_units_Z 2
_cell_length_a 9.553(2)
_cell_length_b 4.5252(11)
_cell_length_c 20.210(5)
_cell_measurement_temperature 100(2)
_cell_volume 858.9(4)
_diffrn_ambient_temperature 100(2)
_exptl_crystal_density_diffrn 1.231
_cod_depositor_comments
;
The following automatic conversions were performed:
'_symmetry_cell_setting' value 'Monoclinic' changed to 'monoclinic'
according to '/home/saulius/struct/CIF-dictionaries/cif_core.dic'
dictionary named 'cif_core.dic' version 2.4.1 from 2010-06-29.

Automatic conversion script
Id: cif_fix_enum 1527 2010-12-29 10:47:43Z saulius 
;
_cod_original_sg_symbol_H-M 'P 21/c'
_cod_database_code 7100009

loop_
_symmetry_equiv_pos_as_xyz
'x, y, z'
'-x, y+1/2, -z+1/2'
'-x, -y, -z'
'x, -y-1/2, z-1/2'

loop_
_atom_site_label
_atom_site_type_symbol
_atom_site_fract_x
_atom_site_fract_y
_atom_site_fract_z
_atom_site_U_iso_or_equiv
_atom_site_adp_type
_atom_site_occupancy
_atom_site_symmetry_multiplicity
_atom_site_calc_flag
_atom_site_refinement_flags
_atom_site_disorder_assembly
_atom_site_disorder_group
O1 O 0.07738(14) 0.6500(3) 0.24211(7) 0.0246(4) Uani 1 1 d . . .
C1 C 0.1591(2) 0.7063(4) 0.19331(10) 0.0243(5) Uani 1 1 d . . .
C2 C 0.1249(2) 0.5858(5) 0.12892(10) 0.0276(5) Uani 1 1 d . . .
C3 C 0.2740(2) 0.8969(5) 0.21197(11) 0.0284(5) Uani 1 1 d . . .
C4 C 0.3554(2) 0.9684(5) 0.16393(12) 0.0355(6) Uani 1 1 d . . .
H3 H 0.4332 1.1005 0.1756 0.043 Uiso 1 1 calc R . .
C5 C 0.2110(2) 0.6602(5) 0.08300(11) 0.0343(6) Uani 1 1 d . . .
H2 H 0.1906 0.5774 0.0391 0.041 Uiso 1 1 calc R . .
C6 C 0.3262(2) 0.8520(5) 0.09906(12) 0.0365(6) Uani 1 1 d . . .
C7 C -0.0010(2) 0.3857(5) 0.10903(11) 0.0325(5) Uani 1 1 d . . .
H7A H -0.0015 0.3078 0.0637 0.049 Uiso 1 1 calc R . .
H7B H -0.0889 0.4971 0.1093 0.049 Uiso 1 1 calc R . .
H7C H 0.0051 0.2214 0.1410 0.049 Uiso 1 1 calc R . .
C8 C 0.3084(2) 1.0234(5) 0.28181(11) 0.0357(6) Uani 1 1 d . . .
H8A H 0.4035 1.1124 0.2890 0.054 Uiso 1 1 calc R . .
H8B H 0.3062 0.8656 0.3148 0.054 Uiso 1 1 calc R . .
H8C H 0.2379 1.1747 0.2871 0.054 Uiso 1 1 calc R . .
C9 C 0.4158(2) 0.9278(6) 0.04816(13) 0.0456(7) Uani 1 1 d . . .
C10 C 0.5624(4) 0.9607(12) 0.0665(2) 0.0710(16) Uani 0.69 1 d P . 1
H4 H 0.6066 0.9360 0.1122 0.058(12) Uiso 0.69 1 calc PR . 1
C13 C 0.3550(4) 0.9711(12) -0.0191(2) 0.0718(16) Uani 0.69 1 d P . 1
H6 H 0.2548 0.9536 -0.0327 0.055(11) Uiso 0.69 1 calc PR . 1
C11 C 0.4416(6) 0.7203(13) 0.0004(3) 0.0169(12) Uani 0.31 1 d P . 2
H5 H 0.4022 0.5275 0.0004 0.018(16) Uiso 0.31 1 calc PR . 2
C12 C 0.4758(6) 1.2060(13) 0.0471(3) 0.0181(12) Uani 0.31 1 d P . 2
H7 H 0.4602 1.3490 0.0793 0.010(14) Uiso 0.31 1 calc PR . 2
H1 H 0.026(3) 0.476(7) 0.2337(14) 0.062(9) Uiso 1 1 d . . .

loop_
_atom_site_aniso_label
_atom_site_aniso_U_11
_atom_site_aniso_U_22
_atom_site_aniso_U_33
_atom_site_aniso_U_23
_atom_site_aniso_U_13
_atom_site_aniso_U_12
O1 0.0242(7) 0.0245(8) 0.0288(8) 0.0029(6) 0.0147(6) -0.0004(6)
C1 0.0202(10) 0.0239(10) 0.0322(11) 0.0124(9) 0.0137(8) 0.0089(8)
C2 0.0260(10) 0.0307(11) 0.0289(11) 0.0095(9) 0.0123(9) 0.0111(9)
C3 0.0194(10) 0.0301(12) 0.0376(12) 0.0119(9) 0.0106(9) 0.0056(8)
C4 0.0200(10) 0.0407(13) 0.0480(14) 0.0214(11) 0.0119(10) 0.0055(9)
C5 0.0306(11) 0.0463(14) 0.0295(12) 0.0139(10) 0.0150(9) 0.0138(10)
C6 0.0246(11) 0.0496(14) 0.0404(13) 0.0265(11) 0.0190(10) 0.0153(10)
C7 0.0383(12) 0.0364(13) 0.0256(11) 0.0019(9) 0.0135(9) 0.0017(10)
C8 0.0258(11) 0.0369(13) 0.0462(14) 0.0036(11) 0.0112(10) -0.0033(9)
C9 0.0279(12) 0.0660(18) 0.0484(15) 0.0377(13) 0.0214(11) 0.0166(11)
C10 0.035(2) 0.120(4) 0.066(3) 0.066(3) 0.0288(19) 0.032(2)
C13 0.0299(19) 0.116(4) 0.077(3) 0.068(3) 0.0285(19) 0.031(2)
C11 0.023(3) 0.016(3) 0.015(3) -0.001(2) 0.012(2) -0.001(2)
C12 0.024(3) 0.015(3) 0.019(3) -0.002(2) 0.012(2) 0.000(2)

loop_
_geom_bond_atom_site_label_1
_geom_bond_atom_site_label_2
_geom_bond_distance
_geom_bond_site_symmetry_2
_geom_bond_publ_flag
O1 C1 1.389(2) . ?
O1 H1 0.93(3) . ?
C1 C3 1.392(3) . ?
C1 C2 1.394(3) . ?
C2 C5 1.389(3) . ?
C2 C7 1.501(3) . ?
C3 C4 1.389(3) . ?
C3 C8 1.503(3) . ?
C4 C6 1.393(3) . ?
C4 H3 0.9500 . ?
C5 C6 1.392(3) . ?
C5 H2 0.9500 . ?
C6 C9 1.493(3) . ?
C7 H7A 0.9800 . ?
C7 H7B 0.9800 . ?
C7 H7C 0.9800 . ?
C8 H8A 0.9800 . ?
C8 H8B 0.9800 . ?
C8 H8C 0.9800 . ?
C9 C12 1.385(6) . ?
C9 C10 1.390(5) . ?
C9 C13 1.390(5) . ?
C9 C11 1.401(6) . ?
C10 C13 1.382(5) 3_675 ?
C10 H4 0.9500 . ?
C13 C10 1.382(5) 3_675 ?
C13 H6 0.9500 . ?
C11 C12 1.390(7) 3_675 ?
C11 H5 0.9500 . ?
C12 C11 1.390(7) 3_675 ?
C12 H7 0.9500 . ?
